data_9016254
loop_
_publ_author_name
'Ertl, A.'
'Kolitsch, U.'
'Dyar, M. D.'
'Hughes, J. M.'
'Rossman, G. R.'
'Pieczka, A.'
'Henry, D. J.'
'Pezzotta, F.'
'Prowatke, S.'
'Lengauer, C. L.'
'Korner, W.'
'Brandstatter, F.'
'Francis, C. A.'
'Prem, M.'
'Tillmanns, E.'

_publ_section_title
;
 Limitations of Fe2+ and Mn2+ site occupancy in tourmaline:
 Evidence from Fe2+ - and Mn2+ -rich tourmaline
 Note: sample bls1
;
_journal_name_full 'American Mineralogist'
_journal_page_first 1402
_journal_page_last 1416
_journal_paper_doi 10.2138/am.2012.4028
_journal_volume 97
_journal_year 2012
_chemical_compound_source 'Blocherleitengraben, Lower Austria'
_chemical_formula_sum 'Al5.295 B3 Ca0.06 F0.3 Fe3.705 H3.23 Na0.94 O30.7 Si6'
_chemical_name_mineral Fluor-schorl
_space_group_IT_number 160
_symmetry_space_group_name_Hall 'R 3 -2"'
_symmetry_space_group_name_H-M 'R 3 m :H'
_cell_angle_alpha 90
_cell_angle_beta 90
_cell_angle_gamma 120
_cell_formula_units_Z 3
_cell_length_a 16.0393
_cell_length_b 16.0393
_cell_length_c 7.2536
_cell_volume 1616.051
_database_code_amcsd 0019249
_exptl_crystal_density_diffrn 3.313
_cod_original_sg_symbol_H-M 'R 3 m'
_cod_original_formula_sum '(Na.94 Ca.06) (Al5.295 Fe3.705) Si6 B3 O30.7 F.3 H3.23'
_cod_database_code 9016254

loop_
_space_group_symop_operation_xyz
x,y,z
2/3+x,1/3+y,1/3+z
1/3+x,2/3+y,2/3+z
x,x-y,z
2/3+x,1/3+x-y,1/3+z
1/3+x,2/3+x-y,2/3+z
-y,-x,z
2/3-y,1/3-x,1/3+z
1/3-y,2/3-x,2/3+z
-x+y,y,z
2/3-x+y,1/3+y,1/3+z
1/3-x+y,2/3+y,2/3+z
-y,x-y,z
2/3-y,1/3+x-y,1/3+z
1/3-y,2/3+x-y,2/3+z
-x+y,-x,z
2/3-x+y,1/3-x,1/3+z
1/3-x+y,2/3-x,2/3+z

loop_
_atom_site_aniso_label
_atom_site_aniso_U_11
_atom_site_aniso_U_22
_atom_site_aniso_U_33
_atom_site_aniso_U_12
_atom_site_aniso_U_13
_atom_site_aniso_U_23
NaX 0.02230 0.02230 0.02520 0.01110 0.00000 0.00000
CaX 0.02230 0.02230 0.02520 0.01110 0.00000 0.00000
AlY 0.01091 0.00810 0.01386 0.00546 -0.00379 -0.00189
FeY 0.01091 0.00810 0.01386 0.00546 -0.00379 -0.00189
AlZ 0.00729 0.00751 0.00779 0.00330 4.00000 0.00052
FeZ 0.00729 0.00751 0.00779 0.00330 4.00000 0.00052
SiT 0.00706 0.00672 0.00890 0.00349 -0.00056 -0.00061
B 0.01020 0.00960 0.01070 0.00480 0.00070 0.00140
O1 0.02580 0.02580 0.01410 0.01290 0.00000 0.00000
O-H1 0.02580 0.02580 0.01410 0.01290 0.00000 0.00000
F1 0.02580 0.02580 0.01410 0.01290 0.00000 0.00000
O2 0.01640 0.00920 0.01510 0.00460 0.00030 0.00070
O3 0.02550 0.01850 0.00980 0.01270 0.00310 0.00150
O4 0.01070 0.01860 0.01220 0.00930 -0.00070 -0.00140
O5 0.01870 0.01050 0.01260 0.00940 0.00150 0.00080
O6 0.01300 0.01280 0.00920 0.00660 -0.00060 -0.00090
O7 0.01140 0.00940 0.01360 0.00320 -0.00350 -0.00120
O8 0.00880 0.01400 0.02240 0.00580 0.00110 0.00240

loop_
_atom_site_label
_atom_site_fract_x
_atom_site_fract_y
_atom_site_fract_z
_atom_site_occupancy
_atom_site_U_iso_or_equiv
_atom_site_type_symbol
_atom_site_attached_hydrogens
NaX 0.00000 0.00000 0.75000 0.94000 0.02320 Na 0
CaX 0.00000 0.00000 0.75000 0.06000 0.02320 Ca 0
AlY 0.87678 0.93839 0.33930 0.17100 0.01064 Al 0
FeY 0.87678 0.93839 0.33930 0.82900 0.01064 Fe 0
AlZ 0.70130 0.73828 0.36190 0.79700 0.00771 Al 0
FeZ 0.70130 0.73828 0.36190 0.20300 0.00771 Fe 0
SiT 0.80868 0.81039 0.97320 1.00000 0.00755 Si 0
B 0.88976 0.77952 0.51940 1.00000 0.01020 B 0
O1 0.00000 0.00000 0.18950 0.47000 0.02190 O 0
O-H1 0.00000 0.00000 0.18950 0.23000 0.02190 O 1
F1 0.00000 0.00000 0.18950 0.30000 0.02190 F 0
O2 0.93852 0.87704 0.49190 1.00000 0.01440 O 0
O3 0.73317 0.86659 0.46140 1.00000 0.01710 O 0
O4 0.90743 0.81485 0.90470 1.00000 0.01300 O 0
O5 0.81543 0.90772 0.88400 1.00000 0.01300 O 0
O6 0.80337 0.81272 0.19450 1.00000 0.01157 O 0
O7 0.71602 0.71574 0.89390 1.00000 0.01232 O 0
O8 0.79074 0.72986 0.53170 1.00000 0.01500 O 0
H3 0.73000 0.86500 0.58300 1.00000 0.08100 H 0

loop_
_cod_changelog_entry_id
_cod_changelog_entry_author
_cod_changelog_entry_date
_cod_changelog_entry_text
1
;cod-tools version 3.8.0
Id: cif_guess_AMCSD_atom_types 9574 2023-05-10 09:00:05Z saulius
;
2023-05-10T18:56:51+03:00
;Derived atom types and hydrogen counts
from atom names that follow the AMCSD naming convention
(Wat == water, O-H == hydroxyl).
;

loop_
_cod_related_entry_id
_cod_related_entry_database
_cod_related_entry_code
1 AMCSD 0019249
